data_2015250
loop_
_publ_author_name
' Graham Smith '
' Urs D. Wermuth '
' Peter C. Healy '
' Jonathan M. White '

_publ_section_title
;
 Two pseudopolymorphic hydrates of brucine: brucine--water (1/4) and
 brucine--water (1/5.25) at 130 K
;
_journal_coeditor_code GZ1028
_journal_issue 4
_journal_name_full 'Acta Crystallographica Section C'
_journal_page_first o203
_journal_page_last o207
_journal_paper_doi 10.1107/S0108270106005944
_journal_volume 62
_journal_year 2006
_chemical_formula_iupac 'C23 H26 N2 O4, 5.25H2 O'
_chemical_formula_moiety 'C23 H26 N2 O4, 5.25H2 O'
_chemical_formula_sum 'C23 H36.5 N2 O9.25'
_chemical_formula_weight 489.0
_chemical_melting_point 387.5(7)
_chemical_name_common 'brucine 5.25-hydrate'
_chemical_name_systematic
;
2,3-dimethoxystrychnidin-10-one--water (1/5.25)
;
_space_group_IT_number 5
_symmetry_cell_setting monoclinic
_symmetry_space_group_name_Hall 'C 2y'
_symmetry_space_group_name_H-M 'C 1 2 1'
_atom_sites_solution_hydrogens geom
_atom_sites_solution_primary direct
_atom_sites_solution_secondary difmap
_audit_creation_method 'SHELXL97 (Sheldrick, 1997)'
_cell_angle_alpha 90.00
_cell_angle_beta 96.202(4)
_cell_angle_gamma 90.00
_cell_formula_units_Z 8
_cell_length_a 23.351(5)
_cell_length_b 12.200(3)
_cell_length_c 16.972(4)
_cell_measurement_reflns_used 4189
_cell_measurement_temperature 130(2)
_cell_measurement_theta_max 24.89
_cell_measurement_theta_min 2.19
_cell_volume 4806.7(19)
_computing_cell_refinement SMART
_computing_data_collection 'SMART (Bruker, 2000)'
_computing_data_reduction 'SAINT (Bruker, 1999)'
_computing_molecular_graphics 'PLATON (Spek, 2003)'
_computing_publication_material PLATON
_computing_structure_refinement 'SHELXL97 (Sheldrick, 1997) and WinGX'
_computing_structure_solution 'SHELXS97 (Sheldrick, 1997) and WinGX (Farrugia, 1999)'
_diffrn_ambient_temperature 130(2)
_diffrn_measured_fraction_theta_full 1.000
_diffrn_measured_fraction_theta_max 1.000
_diffrn_measurement_device_type 'Bruker CCD area-detector diffractometer'
_diffrn_measurement_method '\f  and \w scans'
_diffrn_radiation_monochromator graphite
_diffrn_radiation_source 'sealed tube'
_diffrn_radiation_type MoK\a
_diffrn_radiation_wavelength 0.71073
_diffrn_reflns_av_R_equivalents 0.0978
_diffrn_reflns_av_sigmaI/netI 0.0979
_diffrn_reflns_limit_h_max 27
_diffrn_reflns_limit_h_min -19
_diffrn_reflns_limit_k_max 10
_diffrn_reflns_limit_k_min -14
_diffrn_reflns_limit_l_max 20
_diffrn_reflns_limit_l_min -18
_diffrn_reflns_number 12710
_diffrn_reflns_theta_full 25.00
_diffrn_reflns_theta_max 25.00
_diffrn_reflns_theta_min 1.21
_diffrn_standards_decay_% 0.0
_exptl_absorpt_coefficient_mu 0.104
_exptl_absorpt_correction_type none
_exptl_crystal_colour colourless
_exptl_crystal_density_diffrn 1.352
_exptl_crystal_density_method 'not measured'
_exptl_crystal_description block
_exptl_crystal_F_000 2100
_exptl_crystal_size_max 0.35
_exptl_crystal_size_mid 0.30
_exptl_crystal_size_min 0.15
_refine_diff_density_max 0.491
_refine_diff_density_min -0.283
_refine_ls_goodness_of_fit_ref 1.009
_refine_ls_hydrogen_treatment constr
_refine_ls_matrix_type full
_refine_ls_number_parameters 621
_refine_ls_number_reflns 4461
_refine_ls_number_restraints 1
_refine_ls_restrained_S_all 1.009
_refine_ls_R_factor_all 0.0753
_refine_ls_R_factor_gt 0.0655
_refine_ls_shift/su_max 0.000
_refine_ls_shift/su_mean 0.000
_refine_ls_structure_factor_coef Fsqd
_refine_ls_weighting_details 'calc w=1/[\s^2^(Fo^2^)+(0.0961P)^2^] where P=(Fo^2^+2Fc^2^)/3'
_refine_ls_weighting_scheme calc
_refine_ls_wR_factor_gt 0.1659
_refine_ls_wR_factor_ref 0.1729
_reflns_number_gt 3673
_reflns_number_total 4461
_reflns_threshold_expression 'I >2\s(I)'
_cod_data_source_file gz1028.cif
_cod_data_source_block II
_cod_depositor_comments
;
The following automatic conversions were performed:

'_chemical_melting_point' value '386.9-388.2' was changed to
'387.5(7)' - the average value was taken and precision was estimated.

Automatic conversion script
Id: cif_fix_values 1646 2011-03-28 12:23:43Z adriana 

The following automatic conversions were performed:

'_chemical_melting_point' value '386.9-388.2' was changed to
'387.5(7)' - the average value was taken and precision was estimated.

Automatic conversion script
Id: cif_fix_values 1715 2011-07-08 13:25:40Z adriana 
;
_cod_original_sg_symbol_H-M 'C 2'
_cod_database_code 2015250

loop_
_symmetry_equiv_pos_as_xyz
'x, y, z'
'-x, y, -z'
'x+1/2, y+1/2, z'
'-x+1/2, y+1/2, -z'

loop_
_atom_site_aniso_label
_atom_site_aniso_U_11
_atom_site_aniso_U_22
_atom_site_aniso_U_33
_atom_site_aniso_U_12
_atom_site_aniso_U_13
_atom_site_aniso_U_23
O2A 0.0193(14) 0.0266(19) 0.0417(18) -0.0061(13) 0.0016(12) -0.0080(14)
O3A 0.0127(13) 0.036(2) 0.0422(18) 0.0003(13) 0.0036(12) -0.0040(15)
O24A 0.0160(15) 0.042(2) 0.067(2) -0.0100(14) 0.0020(15) 0.0060(18)
O25A 0.0236(15) 0.0228(18) 0.0382(17) -0.0004(13) 0.0008(12) 0.0003(14)
N9A 0.0142(16) 0.022(2) 0.0296(18) -0.0008(14) 0.0046(13) 0.0006(16)
N19A 0.0198(17) 0.036(3) 0.035(2) 0.0072(16) 0.0066(15) -0.0017(18)
C1A 0.0186(19) 0.025(3) 0.023(2) -0.0014(17) 0.0022(15) -0.0028(18)
C2A 0.019(2) 0.030(3) 0.025(2) -0.0044(18) -0.0015(16) -0.0029(19)
C3A 0.019(2) 0.029(3) 0.026(2) -0.0025(18) 0.0056(16) 0.0000(18)
C4A 0.021(2) 0.027(3) 0.026(2) 0.0007(18) 0.0035(16) -0.0038(18)
C5A 0.021(2) 0.024(2) 0.020(2) -0.0008(17) -0.0015(15) 0.0007(18)
C6A 0.0140(19) 0.026(3) 0.0206(19) 0.0005(17) 0.0053(15) 0.0002(18)
C7A 0.020(2) 0.025(3) 0.024(2) 0.0013(17) 0.0039(16) 0.0001(18)
C8A 0.017(2) 0.024(3) 0.028(2) 0.0050(18) 0.0008(16) 0.0033(19)
C10A 0.022(2) 0.023(3) 0.024(2) 0.0013(19) 0.0004(16) 0.0028(18)
C11A 0.026(2) 0.028(3) 0.041(3) -0.010(2) -0.0002(19) 0.008(2)
C12A 0.028(2) 0.030(3) 0.042(3) -0.001(2) 0.004(2) 0.012(2)
C13A 0.020(2) 0.031(3) 0.028(2) 0.0027(19) 0.0011(16) 0.008(2)
C14A 0.026(2) 0.037(3) 0.035(2) 0.000(2) 0.0114(18) 0.005(2)
C15A 0.027(2) 0.048(3) 0.028(2) 0.006(2) 0.0078(18) 0.000(2)
C16A 0.019(2) 0.029(3) 0.029(2) 0.0035(18) 0.0021(16) -0.0034(19)
C17A 0.023(2) 0.022(3) 0.027(2) -0.0001(18) 0.0018(16) -0.0026(19)
C18A 0.021(2) 0.029(3) 0.033(2) 0.0010(19) -0.0017(17) 0.006(2)
C20A 0.018(2) 0.051(3) 0.041(3) 0.008(2) 0.0102(18) 0.007(2)
C21A 0.020(2) 0.046(3) 0.038(3) 0.001(2) 0.0136(19) 0.005(2)
C22A 0.020(2) 0.055(4) 0.056(3) 0.004(2) 0.013(2) 0.014(3)
C23A 0.029(3) 0.059(4) 0.088(4) -0.008(3) 0.017(3) 0.016(4)
C25A 0.028(2) 0.032(3) 0.052(3) -0.008(2) 0.007(2) -0.010(2)
C35A 0.019(2) 0.043(3) 0.057(3) 0.000(2) 0.008(2) -0.012(3)
O2B 0.0258(15) 0.0138(17) 0.0512(19) 0.0018(13) -0.0026(13) -0.0030(14)
O3B 0.0189(14) 0.032(2) 0.0416(18) 0.0053(14) -0.0006(12) 0.0015(15)
O24B 0.0262(15) 0.0183(17) 0.0307(16) 0.0044(12) 0.0006(12) -0.0027(13)
O25B 0.0207(16) 0.025(2) 0.070(2) -0.0024(14) -0.0041(15) 0.0084(17)
N9B 0.0179(16) 0.019(2) 0.0273(18) 0.0009(14) -0.0028(13) 0.0015(15)
N19B 0.0224(18) 0.032(2) 0.038(2) 0.0007(16) 0.0013(15) -0.0009(18)
C1B 0.021(2) 0.023(2) 0.025(2) -0.0009(17) -0.0003(16) -0.0001(18)
C2B 0.026(2) 0.016(2) 0.028(2) 0.0018(18) -0.0016(17) 0.0007(18)
C3B 0.026(2) 0.017(2) 0.026(2) 0.0047(18) -0.0009(16) 0.0041(18)
C4B 0.022(2) 0.024(2) 0.027(2) -0.0034(18) -0.0008(16) 0.0038(19)
C5B 0.023(2) 0.019(2) 0.0214(19) 0.0002(17) 0.0026(16) 0.0001(17)
C6B 0.018(2) 0.021(2) 0.026(2) -0.0017(17) 0.0030(16) 0.0005(18)
C7B 0.024(2) 0.015(2) 0.030(2) 0.0012(17) 0.0028(17) 0.0006(18)
C8B 0.0154(18) 0.019(2) 0.029(2) 0.0015(16) -0.0003(16) -0.0022(17)
C10B 0.027(2) 0.022(3) 0.031(2) -0.0057(19) 0.0012(18) 0.0042(19)
C11B 0.029(2) 0.018(2) 0.034(2) -0.0018(18) 0.0008(18) 0.0003(19)
C12B 0.025(2) 0.016(2) 0.032(2) 0.0005(17) 0.0064(17) 0.0037(18)
C13B 0.021(2) 0.022(2) 0.025(2) 0.0030(17) 0.0043(16) 0.0043(18)
C14B 0.025(2) 0.024(3) 0.030(2) 0.0029(18) 0.0017(17) 0.0028(19)
C15B 0.022(2) 0.031(3) 0.025(2) 0.0041(18) -0.0020(16) -0.0048(19)
C16B 0.021(2) 0.019(2) 0.036(2) 0.0008(17) 0.0005(17) -0.0077(19)
C17B 0.025(2) 0.016(2) 0.036(2) -0.0032(18) 0.0048(18) -0.0013(19)
C18B 0.026(2) 0.031(3) 0.040(2) 0.003(2) 0.0078(19) 0.001(2)
C20B 0.020(2) 0.030(3) 0.045(3) 0.0027(19) -0.0054(19) -0.005(2)
C21B 0.024(2) 0.031(3) 0.027(2) 0.0025(19) -0.0035(17) 0.0003(19)
C22B 0.023(2) 0.028(3) 0.032(2) 0.0074(19) -0.0008(17) 0.001(2)
C23B 0.035(2) 0.024(3) 0.034(2) 0.007(2) -0.0017(19) -0.001(2)
C25B 0.034(2) 0.019(3) 0.056(3) 0.000(2) -0.010(2) -0.004(2)
C35B 0.022(2) 0.038(3) 0.037(2) 0.002(2) 0.0005(18) 0.007(2)
O11W 0.080(7) 0.055(6) 0.071(7) -0.041(5) -0.021(6) 0.011(5)
O10W 0.057(6) 0.043(6) 0.070(9) 0.023(4) -0.010(5) 0.007(5)
O1W 0.043(3) 0.050(3) 0.090(4) 0.003(2) 0.003(2) -0.010(3)
O2W 0.038(2) 0.065(3) 0.068(3) -0.005(2) 0.005(2) 0.014(2)
O3W 0.074(3) 0.055(3) 0.175(6) 0.006(3) 0.071(3) 0.022(4)
O4W 0.042(2) 0.041(3) 0.076(3) 0.0009(18) 0.0102(19) -0.002(2)
O5W 0.115(5) 0.078(5) 0.122(5) 0.044(4) -0.052(4) -0.045(4)
O6W 0.0409(19) 0.026(2) 0.045(2) 0.0034(16) -0.0045(15) -0.0007(17)
O7W 0.066(3) 0.049(3) 0.058(2) 0.012(2) 0.025(2) -0.002(2)
O8W 0.0348(18) 0.037(2) 0.067(2) -0.0065(16) 0.0075(16) 0.0001(19)
O9W 0.065(3) 0.075(4) 0.077(3) 0.013(2) 0.008(2) -0.007(3)
O12W 0.092(6) 0.040(5) 0.120(10) -0.025(7) -0.071(14) 0.004(7)

loop_
_atom_site_type_symbol
_atom_site_label
_atom_site_fract_x
_atom_site_fract_y
_atom_site_fract_z
_atom_site_U_iso_or_equiv
_atom_site_thermal_displace_type
_atom_site_calc_flag
_atom_site_refinement_flags
_atom_site_occupancy
O O2A 0.66197(11) 0.8034(3) 0.66734(18) 0.0293(10) Uani . . 1.000
O O3A 0.69393(11) 0.6156(3) 0.61548(18) 0.0303(10) Uani . . 1.000
O O24A 0.34016(12) 0.3818(3) 0.6117(2) 0.0419(11) Uani . . 1.000
O O25A 0.53763(12) 0.3316(3) 0.59137(18) 0.0284(10) Uani . . 1.000
N N9A 0.49108(13) 0.4934(3) 0.5970(2) 0.0218(10) Uani . . 1.000
N N19A 0.37116(14) 0.7752(4) 0.6561(2) 0.0300(13) Uani . . 1.000
C C1A 0.56105(16) 0.7481(4) 0.6565(2) 0.0222(14) Uani . . 1.000
C C2A 0.61882(16) 0.7276(4) 0.6497(2) 0.0250(14) Uani . . 1.000
C C3A 0.63596(17) 0.6260(4) 0.6219(2) 0.0244(14) Uani . . 1.000
C C4A 0.59596(16) 0.5420(4) 0.6032(2) 0.0246(14) Uani . . 1.000
C C5A 0.53884(17) 0.5645(4) 0.6123(2) 0.0219(12) Uani . . 1.000
C C6A 0.52138(16) 0.6649(4) 0.6377(2) 0.0200(13) Uani . . 1.000
C C7A 0.45627(17) 0.6728(4) 0.6289(2) 0.0229(14) Uani . . 1.000
C C8A 0.43812(16) 0.5516(4) 0.6166(2) 0.0231(14) Uani . . 1.000
C C10A 0.49262(17) 0.3835(4) 0.5966(2) 0.0232(14) Uani . . 1.000
C C11A 0.43610(18) 0.3265(4) 0.6010(3) 0.0320(16) Uani . . 1.000
C C12A 0.39531(19) 0.3776(4) 0.6568(3) 0.0333(16) Uani . . 1.000
C C13A 0.41828(17) 0.4894(4) 0.6868(2) 0.0264(14) Uani . . 1.000
C C14A 0.38127(18) 0.5605(4) 0.7361(3) 0.0321(14) Uani . . 1.000
C C15A 0.41861(19) 0.6590(5) 0.7659(3) 0.0340(14) Uani . . 1.000
C C16A 0.42779(17) 0.7322(4) 0.6959(2) 0.0257(14) Uani . . 1.000
C C17A 0.43385(16) 0.7438(4) 0.5574(2) 0.0241(14) Uani . . 1.000
C C18A 0.37043(17) 0.7579(4) 0.5700(3) 0.0280(14) Uani . . 1.000
C C20A 0.32041(18) 0.7253(5) 0.6867(3) 0.0362(16) Uani . . 1.000
C C21A 0.32541(18) 0.6017(5) 0.6918(3) 0.0339(16) Uani . . 1.000
C C22A 0.2858(2) 0.5352(5) 0.6558(3) 0.0430(18) Uani . . 1.000
C C23A 0.2931(2) 0.4139(6) 0.6555(4) 0.058(2) Uani . . 1.000
C C25A 0.6442(2) 0.9088(4) 0.6926(3) 0.0371(16) Uani . . 1.000
C C35A 0.71252(18) 0.5163(5) 0.5822(3) 0.0394(16) Uani . . 1.000
O O2B 0.28224(12) 0.3245(3) 0.89254(19) 0.0308(10) Uani . . 1.000
O O3B 0.37311(11) 0.4351(3) 0.93204(18) 0.0311(10) Uani . . 1.000
O O24B 0.16629(12) 1.0279(2) 0.87679(17) 0.0253(9) Uani . . 1.000
O O25B 0.34302(12) 0.8480(3) 0.9298(2) 0.0392(11) Uani . . 1.000
N N9B 0.25425(13) 0.7727(3) 0.9201(2) 0.0218(10) Uani . . 1.000
N N19B 0.06358(15) 0.6815(3) 0.8528(2) 0.0309(11) Uani . . 1.000
C C1B 0.22109(17) 0.4869(4) 0.8879(2) 0.0232(12) Uani . . 1.000
C C2B 0.27380(17) 0.4349(4) 0.8994(2) 0.0237(12) Uani . . 1.000
C C3B 0.32370(17) 0.4970(4) 0.9218(2) 0.0233(12) Uani . . 1.000
C C4B 0.32186(17) 0.6091(4) 0.9309(2) 0.0246(12) Uani . . 1.000
C C5B 0.26790(17) 0.6594(4) 0.9174(2) 0.0211(11) Uani . . 1.000
C C6B 0.21859(16) 0.5993(4) 0.8960(2) 0.0216(12) Uani . . 1.000
C C7B 0.16561(18) 0.6706(4) 0.8930(2) 0.0230(12) Uani . . 1.000
C C8B 0.19119(16) 0.7878(4) 0.8950(2) 0.0213(11) Uani . . 1.000
C C10B 0.29032(18) 0.8585(4) 0.9155(3) 0.0268(14) Uani . . 1.000
C C11B 0.26285(18) 0.9668(4) 0.8935(3) 0.0272(12) Uani . . 1.000
C C12B 0.20644(17) 0.9685(4) 0.8364(3) 0.0241(12) Uani . . 1.000
C C13B 0.18793(16) 0.8504(4) 0.8161(2) 0.0225(12) Uani . . 1.000
C C14B 0.13126(17) 0.8308(4) 0.7637(3) 0.0264(14) Uani . . 1.000
C C15B 0.12846(18) 0.7087(4) 0.7473(2) 0.0263(14) Uani . . 1.000
C C16B 0.11913(17) 0.6488(4) 0.8232(3) 0.0255(12) Uani . . 1.000
C C17B 0.13219(17) 0.6512(4) 0.9639(3) 0.0256(12) Uani . . 1.000
C C18B 0.07485(18) 0.7062(4) 0.9384(3) 0.0320(14) Uani . . 1.000
C C20B 0.03512(18) 0.7742(4) 0.8083(3) 0.0323(16) Uani . . 1.000
C C21B 0.07687(18) 0.8666(4) 0.8006(3) 0.0278(14) Uani . . 1.000
C C22B 0.06973(18) 0.9670(4) 0.8277(3) 0.0279(14) Uani . . 1.000
C C23B 0.11398(19) 1.0560(4) 0.8286(3) 0.0314(14) Uani . . 1.000
C C25B 0.2321(2) 0.2600(4) 0.8713(3) 0.0374(16) Uani . . 1.000
C C35B 0.42553(17) 0.4914(4) 0.9559(3) 0.0325(14) Uani . . 1.000
O O1W 0.6484(2) 0.0550(4) 0.5114(4) 0.0613(19) Uani . . 1.000
O O2W 0.49287(19) 0.9980(4) 0.6762(3) 0.0571(16) Uani . . 1.000
O O3W 0.4147(2) 1.0180(5) 0.8868(4) 0.097(2) Uani . . 1.000
O O4W 0.37374(16) 0.9997(4) 0.6499(3) 0.0527(16) Uani . . 1.000
O O5W 0.0821(3) 0.3143(6) 0.9213(4) 0.110(3) Uani . . 1.000
O O6W 0.54313(14) 0.1107(3) 0.5622(2) 0.0380(11) Uani . . 1.000
O O7W 0.38624(17) 0.2253(4) 0.8330(3) 0.0563(16) Uani . . 1.000
O O8W 0.01780(14) 0.4773(3) 0.8362(2) 0.0461(11) Uani . . 1.000
O O9W 0.80135(19) 0.6254(5) 0.7281(3) 0.0723(19) Uani . . 1.000
O O10W 0.7225(4) 0.2403(8) 0.4861(7) 0.058(4) Uani . . 0.543(17)
O O11W 0.6978(4) 0.2595(8) 0.5432(6) 0.071(4) Uani . . 0.457(17)
O O12W 0.5000(9) 0.6918(8) 0.9719(9) 0.083(7) Uani . . 0.500
H H1A 0.54890 0.81770 0.67360 0.0270 Uiso calc R 1.000
H H4A 0.60740 0.47260 0.58500 0.0290 Uiso calc R 1.000
H H8A 0.40770 0.54630 0.57040 0.0280 Uiso calc R 1.000
H H11A 0.44420 0.24990 0.61800 0.0380 Uiso calc R 1.000
H H11B 0.41550 0.32380 0.54690 0.0380 Uiso calc R 1.000
H H12A 0.39310 0.32780 0.70320 0.0400 Uiso calc R 1.000
H H13A 0.45420 0.47310 0.72250 0.0320 Uiso calc R 1.000
H H14A 0.37180 0.51700 0.78300 0.0380 Uiso calc R 1.000
H H15A 0.39920 0.70080 0.80540 0.0410 Uiso calc R 1.000
H H15B 0.45620 0.63310 0.79180 0.0410 Uiso calc R 1.000
H H16A 0.45250 0.79570 0.71530 0.0310 Uiso calc R 1.000
H H17A 0.45400 0.81530 0.55820 0.0290 Uiso calc R 1.000
H H17B 0.43820 0.70610 0.50670 0.0290 Uiso calc R 1.000
H H18A 0.35340 0.82180 0.54010 0.0330 Uiso calc R 1.000
H H18B 0.34800 0.69150 0.55290 0.0330 Uiso calc R 1.000
H H20A 0.31630 0.75530 0.74000 0.0430 Uiso calc R 1.000
H H20B 0.28540 0.74500 0.65140 0.0430 Uiso calc R 1.000
H H22A 0.25170 0.56600 0.62930 0.0520 Uiso calc R 1.000
H H23A 0.30050 0.38720 0.71070 0.0690 Uiso calc R 1.000
H H23B 0.25700 0.37950 0.63130 0.0690 Uiso calc R 1.000
H H25D 0.62400 0.90050 0.74000 0.0550 Uiso calc R 1.000
H H25E 0.61840 0.94270 0.65020 0.0550 Uiso calc R 1.000
H H25F 0.67820 0.95550 0.70510 0.0550 Uiso calc R 1.000
H H35A 0.69090 0.50450 0.53020 0.0590 Uiso calc R 1.000
H H35B 0.70570 0.45490 0.61730 0.0590 Uiso calc R 1.000
H H35C 0.75370 0.52120 0.57630 0.0590 Uiso calc R 1.000
H H1B 0.18690 0.44580 0.87450 0.0280 Uiso calc R 1.000
H H4B 0.35580 0.65040 0.94570 0.0290 Uiso calc R 1.000
H H8B 0.17360 0.83300 0.93530 0.0250 Uiso calc R 1.000
H H11C 0.29160 1.01200 0.86950 0.0320 Uiso calc R 1.000
H H11D 0.25500 1.00370 0.94320 0.0320 Uiso calc R 1.000
H H12B 0.21320 1.00830 0.78670 0.0290 Uiso calc R 1.000
H H13B 0.21890 0.81880 0.78660 0.0270 Uiso calc R 1.000
H H14B 0.13260 0.87050 0.71240 0.0320 Uiso calc R 1.000
H H15C 0.09640 0.69260 0.70590 0.0320 Uiso calc R 1.000
H H15D 0.16480 0.68390 0.72800 0.0320 Uiso calc R 1.000
H H16B 0.11790 0.56830 0.81210 0.0310 Uiso calc R 1.000
H H17C 0.15170 0.68550 1.01250 0.0300 Uiso calc R 1.000
H H17D 0.12720 0.57190 0.97350 0.0300 Uiso calc R 1.000
H H18C 0.04410 0.67580 0.96780 0.0380 Uiso calc R 1.000
H H18D 0.07740 0.78630 0.94750 0.0380 Uiso calc R 1.000
H H20C 0.00260 0.80070 0.83610 0.0390 Uiso calc R 1.000
H H20D 0.01940 0.74900 0.75490 0.0390 Uiso calc R 1.000
H H22B 0.03430 0.98360 0.84790 0.0340 Uiso calc R 1.000
H H23C 0.12270 1.07020 0.77380 0.0380 Uiso calc R 1.000
H H23D 0.09810 1.12420 0.84920 0.0380 Uiso calc R 1.000
H H25A 0.21490 0.28070 0.81820 0.0560 Uiso calc R 1.000
H H25B 0.20410 0.27280 0.90950 0.0560 Uiso calc R 1.000
H H25C 0.24260 0.18230 0.87180 0.0560 Uiso calc R 1.000
H H35D 0.42230 0.52990 1.00590 0.0490 Uiso calc R 1.000
H H35E 0.43310 0.54460 0.91500 0.0490 Uiso calc R 1.000
H H35F 0.45730 0.43860 0.96320 0.0490 Uiso calc R 1.000
H H11W 0.641 0.038 0.459 0.073 Uiso . . 1.000
H H12W 0.622 0.050 0.528 0.073 Uiso . . 1.000
H H21W 0.509 1.035 0.639 0.068 Uiso . . 1.000
H H22W 0.459 1.007 0.660 0.068 Uiso . . 1.000
H H31W 0.450 1.004 0.870 0.116 Uiso . . 1.000
H H32W 0.392 0.964 0.901 0.116 Uiso . . 1.000
H H41W 0.350 1.041 0.676 0.064 Uiso . . 1.000
H H42W 0.363 0.927 0.652 0.064 Uiso . . 1.000
H H51W 0.101 0.349 0.960 0.130 Uiso . . 1.000
H H52W 0.061 0.367 0.894 0.130 Uiso . . 1.000
H H61W 0.542 0.189 0.570 0.046 Uiso . . 1.000
H H62W 0.544 0.102 0.514 0.046 Uiso . . 1.000
H H71W 0.372 0.270 0.871 0.067 Uiso . . 1.000
H H72W 0.396 0.157 0.851 0.067 Uiso . . 1.000
H H81W 0.033 0.545 0.842 0.055 Uiso . . 1.000
H H82W 0.009 0.484 0.783 0.055 Uiso . . 1.000
H H91W 0.77200 0.64200 0.69400 0.086 Uiso . . 1.000
H H92W 0.82800 0.68000 0.75000 0.086 Uiso . . 1.000
H H13W 0.70000 0.18300 0.49400 0.070 Uiso . . 0.543
H H14W 0.70200 0.28700 0.45300 0.070 Uiso . . 0.543
H H15W 0.68200 0.19400 0.53300 0.085 Uiso . . 0.457
H H16W 0.68700 0.29500 0.49900 0.085 Uiso . . 0.457
H H17W 0.52800 0.73300 0.95500 0.096 Uiso . . 0.500
H H18W 0.47700 0.72700 1.00200 0.096 Uiso . . 0.500

loop_
_atom_type_symbol
_atom_type_description
_atom_type_scat_dispersion_real
_atom_type_scat_dispersion_imag
_atom_type_scat_source
C C 0.0033 0.0016 'International Tables Vol C Tables 4.2.6.8 and 6.1.1.4'
H H 0.0000 0.0000 'International Tables Vol C Tables 4.2.6.8 and 6.1.1.4'
N N 0.0061 0.0033 'International Tables Vol C Tables 4.2.6.8 and 6.1.1.4'
O O 0.0106 0.0060 'International Tables Vol C Tables 4.2.6.8 and 6.1.1.4'

loop_
_geom_angle_atom_site_label_1
_geom_angle_atom_site_label_2
_geom_angle_atom_site_label_3
_geom_angle
_geom_angle_publ_flag
C2A O2A C25A 116.1(3) no
C3A O3A C35A 117.0(3) no
C12A O24A C23A 115.2(4) no
C2B O2B C25B 116.3(3) no
C3B O3B C35B 117.1(4) no
C12B O24B C23B 114.4(3) no
H13W O10W H14W 108 no
H15W O11W H16W 102 no
H11W O1W H12W 107 no
H21W O2W H22W 99 no
C5A N9A C8A 108.8(3) no
C5A N9A C10A 126.4(3) no
C8A N9A C10A 120.0(3) no
C16A N19A C20A 113.4(4) no
C18A N19A C20A 111.5(4) no
C16A N19A C18A 108.0(3) no
H31W O3W H32W 122 no
C8B N9B C10B 119.2(4) no
C5B N9B C10B 127.5(3) no
C5B N9B C8B 109.1(3) no
C16B N19B C18B 108.4(3) no
C16B N19B C20B 113.0(3) no
C18B N19B C20B 111.6(4) no
H41W O4W H42W 110 no
H51W O5W H52W 105 no
H61W O6W H62W 105 no
H71W O7W H72W 114 no
C2A C1A C6A 118.6(4) no
O2A C2A C1A 123.8(4) no
C1A C2A C3A 120.2(4) no
O2A C2A C3A 116.0(3) no
C2A C3A C4A 121.1(4) no
O3A C3A C2A 115.3(4) no
O3A C3A C4A 123.6(4) no
C3A C4A C5A 117.1(4) no
N9A C5A C4A 127.4(4) no
N9A C5A C6A 110.4(3) no
C4A C5A C6A 122.2(4) no
C1A C6A C5A 120.7(4) no
C5A C6A C7A 110.8(4) no
C1A C6A C7A 127.9(4) no
C6A C7A C8A 102.1(4) no
C6A C7A C16A 117.5(3) no
C8A C7A C16A 114.3(3) no
C8A C7A C17A 111.6(3) no
C6A C7A C17A 111.5(3) no
C16A C7A C17A 100.3(3) no
N9A C8A C13A 105.4(3) no
C7A C8A C13A 118.2(3) no
N9A C8A C7A 105.3(3) no
O25A C10A N9A 122.3(4) no
O25A C10A C11A 121.6(4) no
N9A C10A C11A 116.0(4) no
C10A C11A C12A 116.6(4) no
O24A C12A C13A 114.2(4) no
C11A C12A C13A 110.2(4) no
O24A C12A C11A 105.4(4) no
C12A C13A C14A 119.1(4) no
C8A C13A C12A 107.9(3) no
C8A C13A C14A 112.4(4) no
C15A C14A C21A 109.3(4) no
C13A C14A C15A 106.8(4) no
C13A C14A C21A 114.9(4) no
C14A C15A C16A 109.0(4) no
C7A C16A C15A 113.9(4) no
N19A C16A C15A 111.3(3) no
N19A C16A C7A 104.9(3) no
C7A C17A C18A 101.9(3) no
N19A C18A C17A 104.3(3) no
N19A C20A C21A 111.8(4) no
C14A C21A C20A 114.5(4) no
C14A C21A C22A 122.9(5) no
C20A C21A C22A 122.4(5) no
C21A C22A C23A 122.3(5) no
O24A C23A C22A 111.4(5) no
C6A C1A H1A 121.00 no
C2A C1A H1A 121.00 no
C5A C4A H4A 121.00 no
C3A C4A H4A 121.00 no
C13A C8A H8A 109.00 no
C7A C8A H8A 109.00 no
N9A C8A H8A 109.00 no
H81W O8W H82W 94 no
C10A C11A H11A 108.00 no
C12A C11A H11A 108.00 no
C10A C11A H11B 108.00 no
C12A C11A H11B 108.00 no
H11A C11A H11B 107.00 no
O24A C12A H12A 109.00 no
C11A C12A H12A 109.00 no
C13A C12A H12A 109.00 no
C12A C13A H13A 105.00 no
C14A C13A H13A 105.00 no
C8A C13A H13A 105.00 no
C15A C14A H14A 109.00 no
C13A C14A H14A 109.00 no
C21A C14A H14A 109.00 no
C16A C15A H15A 110.00 no
C16A C15A H15B 110.00 no
H15A C15A H15B 108.00 no
C14A C15A H15B 110.00 no
C14A C15A H15A 110.00 no
N19A C16A H16A 109.00 no
C15A C16A H16A 109.00 no
C7A C16A H16A 109.00 no
C7A C17A H17B 111.00 no
C7A C17A H17A 111.00 no
H17A C17A H17B 109.00 no
C18A C17A H17A 111.00 no
C18A C17A H17B 111.00 no
C17A C18A H18A 111.00 no
C17A C18A H18B 111.00 no
H18A C18A H18B 109.00 no
N19A C18A H18A 111.00 no
N19A C18A H18B 111.00 no
N19A C20A H20A 109.00 no
H20A C20A H20B 108.00 no
C21A C20A H20A 109.00 no
C21A C20A H20B 109.00 no
N19A C20A H20B 109.00 no
C21A C22A H22A 119.00 no
C23A C22A H22A 119.00 no
O24A C23A H23B 109.00 no
H23A C23A H23B 108.00 no
C22A C23A H23A 109.00 no
O24A C23A H23A 109.00 no
C22A C23A H23B 109.00 no
H25D C25A H25E 110.00 no
H25D C25A H25F 109.00 no
O2A C25A H25F 109.00 no
O2A C25A H25E 110.00 no
H25E C25A H25F 109.00 no
O2A C25A H25D 109.00 no
H35B C35A H35C 110.00 no
O3A C35A H35B 109.00 no
O3A C35A H35C 109.00 no
H35A C35A H35C 109.00 no
O3A C35A H35A 109.00 no
H35A C35A H35B 109.00 no
C2B C1B C6B 119.3(4) no
O2B C2B C1B 125.1(4) no
C1B C2B C3B 119.4(4) no
O2B C2B C3B 115.5(4) no
O3B C3B C2B 113.4(4) no
O3B C3B C4B 124.6(4) no
C2B C3B C4B 122.0(4) no
C3B C4B C5B 117.1(4) no
N9B C5B C4B 128.6(4) no
C4B C5B C6B 121.4(4) no
N9B C5B C6B 110.0(4) no
C1B C6B C7B 127.8(4) no
C5B C6B C7B 111.1(4) no
C1B C6B C5B 120.7(4) no
C6B C7B C17B 111.9(3) no
C6B C7B C8B 102.6(3) no
C6B C7B C16B 115.7(3) no
C8B C7B C16B 114.5(3) no
C8B C7B C17B 110.8(3) no
C16B C7B C17B 101.7(3) no
N9B C8B C7B 104.9(3) no
N9B C8B C13B 105.3(3) no
C7B C8B C13B 117.2(3) no
O25B C10B N9B 121.5(4) no
N9B C10B C11B 116.4(4) no
O25B C10B C11B 122.1(4) no
C10B C11B C12B 118.7(4) no
O24B C12B C13B 113.8(3) no
C11B C12B C13B 109.2(4) no
O24B C12B C11B 105.4(4) no
C12B C13B C14B 118.8(4) no
C8B C13B C12B 106.6(3) no
C8B C13B C14B 112.8(3) no
C13B C14B C21B 114.8(4) no
C15B C14B C21B 109.4(4) no
C13B C14B C15B 106.1(4) no
C14B C15B C16B 109.0(4) no
N19B C16B C15B 111.5(4) no
C7B C16B C15B 114.6(4) no
N19B C16B C7B 105.1(4) no
C7B C17B C18B 102.6(4) no
N19B C18B C17B 104.4(4) no
N19B C20B C21B 111.0(4) no
C14B C21B C22B 123.0(4) no
C14B C21B C20B 113.2(4) no
C20B C21B C22B 123.7(4) no
C21B C22B C23B 124.1(4) no
O24B C23B C22B 112.1(4) no
C2B C1B H1B 120.00 no
C6B C1B H1B 120.00 no
C3B C4B H4B 121.00 no
C5B C4B H4B 121.00 no
C13B C8B H8B 110.00 no
N9B C8B H8B 110.00 no
C7B C8B H8B 110.00 no
H91W O9W H92W 122 no
C12B C11B H11D 108.00 no
H11C C11B H11D 107.00 no
C12B C11B H11C 108.00 no
C10B C11B H11C 108.00 no
C10B C11B H11D 108.00 no
C11B C12B H12B 109.00 no
O24B C12B H12B 109.00 no
C13B C12B H12B 109.00 no
C8B C13B H13B 106.00 no
C12B C13B H13B 106.00 no
C14B C13B H13B 106.00 no
C15B C14B H14B 109.00 no
C21B C14B H14B 109.00 no
C13B C14B H14B 109.00 no
C16B C15B H15C 110.00 no
C14B C15B H15C 110.00 no
C14B C15B H15D 110.00 no
H15C C15B H15D 108.00 no
C16B C15B H15D 110.00 no
C15B C16B H16B 108.00 no
C7B C16B H16B 109.00 no
N19B C16B H16B 108.00 no
C7B C17B H17C 111.00 no
C7B C17B H17D 111.00 no
C18B C17B H17C 111.00 no
H17C C17B H17D 109.00 no
C18B C17B H17D 111.00 no
N19B C18B H18C 111.00 no
N19B C18B H18D 111.00 no
C17B C18B H18D 111.00 no
H18C C18B H18D 109.00 no
C17B C18B H18C 111.00 no
C21B C20B H20D 109.00 no
H20C C20B H20D 108.00 no
C21B C20B H20C 110.00 no
N19B C20B H20C 109.00 no
N19B C20B H20D 109.00 no
C21B C22B H22B 118.00 no
C23B C22B H22B 118.00 no
O24B C23B H23C 109.00 no
O24B C23B H23D 109.00 no
H23C C23B H23D 108.00 no
C22B C23B H23C 109.00 no
C22B C23B H23D 109.00 no
O2B C25B H25A 110.00 no
H25A C25B H25B 109.00 no
O2B C25B H25B 109.00 no
O2B C25B H25C 110.00 no
H25B C25B H25C 109.00 no
H25A C25B H25C 110.00 no
O3B C35B H35F 110.00 no
O3B C35B H35E 109.00 no
H35E C35B H35F 109.00 no
H35D C35B H35E 109.00 no
H35D C35B H35F 109.00 no
O3B C35B H35D 109.00 no
H17W O12W H18W 115 no

loop_
_geom_bond_atom_site_label_1
_geom_bond_atom_site_label_2
_geom_bond_distance
_geom_bond_publ_flag
O2A C2A 1.377(5) no
O2A C25A 1.431(6) no
O3A C3A 1.376(5) no
O3A C35A 1.424(7) no
O24A C12A 1.426(6) no
O24A C23A 1.446(6) no
O25A C10A 1.238(5) no
O2B C2B 1.368(6) no
O2B C25B 1.424(6) no
O3B C3B 1.374(5) no
O3B C35B 1.424(5) no
O24B C23B 1.436(5) no
O24B C12B 1.419(5) no
O25B C10B 1.235(5) no
O10W H13W 0.89 no
O10W H14W 0.90 no
O11W H16W 0.88 no
O11W H15W 0.89 no
O1W H11W 0.91 no
O1W H12W 0.71 no
O2W H22W 0.82 no
O2W H21W 0.89 no
N9A C10A 1.341(6) no
N9A C8A 1.494(5) no
N9A C5A 1.415(5) no
N19A C16A 1.512(5) no
N19A C20A 1.476(6) no
N19A C18A 1.475(6) no
O3W H31W 0.92 no
O3W H32W 0.90 no
N9B C10B 1.351(6) no
N9B C8B 1.499(5) no
N9B C5B 1.420(6) no
N19B C16B 1.495(5) no
N19B C18B 1.479(6) no
N19B C20B 1.477(6) no
O4W H41W 0.90 no
O4W H42W 0.92 no
O5W H52W 0.90 no
O5W H51W 0.86 no
O6W H61W 0.97 no
O6W H62W 0.83 no
O7W H72W 0.91 no
O7W H71W 0.93 no
C1A C2A 1.389(5) no
C1A C6A 1.388(6) no
C2A C3A 1.400(7) no
C3A C4A 1.400(6) no
C4A C5A 1.387(6) no
C5A C6A 1.375(7) no
C6A C7A 1.515(5) no
C7A C17A 1.536(6) no
C7A C8A 1.546(7) no
C7A C16A 1.557(6) no
C8A C13A 1.526(5) no
C10A C11A 1.501(6) no
C11A C12A 1.545(7) no
C12A C13A 1.532(7) no
C13A C14A 1.535(6) no
C14A C15A 1.538(7) no
C14A C21A 1.519(7) no
C15A C16A 1.520(7) no
C17A C18A 1.529(6) no
C20A C21A 1.514(9) no
C21A C22A 1.329(7) no
C22A C23A 1.490(10) no
C1A H1A 0.9500 no
C4A H4A 0.9500 no
C8A H8A 1.0000 no
O8W H82W 0.91 no
O8W H81W 0.90 no
C11A H11A 0.9900 no
C11A H11B 0.9900 no
C12A H12A 1.0000 no
C13A H13A 1.0000 no
C14A H14A 1.0000 no
C15A H15A 0.9900 no
C15A H15B 0.9900 no
C16A H16A 1.0000 no
C17A H17A 0.9900 no
C17A H17B 0.9900 no
C18A H18A 0.9900 no
C18A H18B 0.9900 no
C20A H20B 0.9900 no
C20A H20A 0.9900 no
C22A H22A 0.9500 no
C23A H23B 0.9900 no
C23A H23A 0.9900 no
C25A H25D 0.9800 no
C25A H25E 0.9800 no
C25A H25F 0.9800 no
C35A H35A 0.9800 no
C35A H35B 0.9800 no
C35A H35C 0.9800 no
C1B C6B 1.380(7) no
C1B C2B 1.380(6) no
C2B C3B 1.407(6) no
C3B C4B 1.378(7) no
C4B C5B 1.398(6) no
C5B C6B 1.380(6) no
C6B C7B 1.509(6) no
C7B C16B 1.541(6) no
C7B C17B 1.522(6) no
C7B C8B 1.549(7) no
C8B C13B 1.536(5) no
C10B C11B 1.498(7) no
C11B C12B 1.549(6) no
C12B C13B 1.533(7) no
C13B C14B 1.531(6) no
C14B C15B 1.516(7) no
C14B C21B 1.539(6) no
C15B C16B 1.517(6) no
C17B C18B 1.518(6) no
C20B C21B 1.505(7) no
C21B C22B 1.325(7) no
C22B C23B 1.498(7) no
C1B H1B 0.9500 no
C4B H4B 0.9500 no
C8B H8B 1.0000 no
O9W H91W 0.87 no
O9W H92W 0.96 no
C11B H11D 0.9900 no
C11B H11C 0.9900 no
C12B H12B 1.0000 no
C13B H13B 1.0000 no
C14B H14B 1.0000 no
C15B H15D 0.9900 no
C15B H15C 0.9900 no
C16B H16B 1.0000 no
C17B H17C 0.9900 no
C17B H17D 0.9900 no
C18B H18D 0.9900 no
C18B H18C 0.9900 no
C20B H20C 0.9900 no
C20B H20D 0.9900 no
C22B H22B 0.9500 no
C23B H23C 0.9900 no
C23B H23D 0.9900 no
C25B H25B 0.9800 no
C25B H25A 0.9800 no
C25B H25C 0.9800 no
C35B H35F 0.9800 no
C35B H35D 0.9800 no
C35B H35E 0.9800 no
O12W H17W 0.90 no
O12W H18W 0.89 no

loop_
_geom_hbond_atom_site_label_D
_geom_hbond_atom_site_label_H
_geom_hbond_atom_site_label_A
_geom_hbond_site_symmetry_A
_geom_hbond_distance_DH
_geom_hbond_distance_HA
_geom_hbond_distance_DA
_geom_hbond_angle_DHA
_geom_hbond_publ_flag
O1W H11W O4W 2_646 0.91 1.90 2.813(8) 179 yes
O1W H12W O6W . 0.71 2.12 2.776(6) 154 yes
O2W H21W O6W 1_565 0.89 1.85 2.739(6) 179 yes
O2W H22W O4W . 0.82 1.98 2.769(6) 162 yes
O3W H31W O8W 3_555 0.92 1.77 2.688(6) 179 yes
O3W H32W O25B . 0.90 1.92 2.811(7) 179 yes
O4W H41W O9W 3_455 0.90 1.83 2.731(7) 179 yes
O4W H42W N19A . 0.92 1.86 2.742(7) 158 yes
O5W H51W O25B 4_547 0.86 2.16 2.942(8) 150 yes
O5W H52W O8W . 0.91 1.89 2.798(8) 179 yes
O6W H61W O25A . 0.97 1.78 2.746(5) 176 yes
O6W H62W O6W 2_656 0.83 2.29 2.756(5) 116 yes
O7W H71W O2B . 0.93 2.27 2.986(5) 133 yes
O7W H71W O3B . 0.93 2.26 3.096(6) 148 yes
O7W H72W O3W 1_545 0.91 1.84 2.746(8) 179 yes
O8W H81W N19B . 0.90 1.81 2.714(5) 180 yes
O8W H82W O2W 3_445 0.91 1.82 2.727(6) 179 yes
O9W H91W O3A . 0.87 2.16 2.987(6) 158 yes
O9W H92W O7W 3_555 0.96 1.93 2.797(7) 149 yes
O10W H13W O1W . 0.89 2.01 2.907(11) 179 yes
O10W H14W O24A 2_656 0.90 1.81 2.711(11) 179 yes
O11W H15W O1W . 0.89 1.89 2.777(11) 179 yes
O11W H16W O24A 2_656 0.88 2.19 3.069(11) 179 yes
O12W H17W O5W 3_555 0.90 1.75 2.646(19) 179 yes
O12W H18W O5W 4_557 0.89 2.26 3.154(19) 179 yes
C1A H1A O2W . 0.95 2.56 3.472(7) 160 no
C4A H4A O25A . 0.95 2.38 2.903(6) 114 no
C4B H4B O25B . 0.95 2.44 2.957(6) 114 no
C8B H8B O24B . 1.00 2.58 2.996(5) 105 no
C12A H12A O7W . 1.00 2.55 3.546(7) 172 no
C23A H23B O2A 3_445 0.99 2.54 3.371(6) 141 no
C35B H35E O12W . 0.98 2.50 2.996(15) 111 no

loop_
_geom_torsion_atom_site_label_1
_geom_torsion_atom_site_label_2
_geom_torsion_atom_site_label_3
_geom_torsion_atom_site_label_4
_geom_torsion
_geom_torsion_publ_flag
C25A O2A C2A C1A -1.1(5) no
C25A O2A C2A C3A 177.5(4) no
C35A O3A C3A C2A -175.7(4) no
C35A O3A C3A C4A 4.9(5) no
C23A O24A C12A C13A -66.6(5) no
C23A O24A C12A C11A 172.3(4) no
C12A O24A C23A C22A 88.3(5) no
C25B O2B C2B C1B 0.4(5) no
C25B O2B C2B C3B 178.9(3) no
C35B O3B C3B C4B 1.9(5) no
C35B O3B C3B C2B -179.1(3) no
C12B O24B C23B C22B 87.3(5) no
C23B O24B C12B C11B 169.4(3) no
C23B O24B C12B C13B -71.0(5) no
C5A N9A C8A C7A 11.3(4) no
C8A N9A C5A C6A -1.9(4) no
C10A N9A C5A C6A -156.9(4) no
C8A N9A C5A C4A 178.9(4) no
C5A N9A C8A C13A -114.3(3) no
C10A N9A C8A C7A 168.2(3) no
C10A N9A C5A C4A 24.0(6) no
C5A N9A C10A O25A -17.5(6) no
C5A N9A C10A C11A 163.8(4) no
C10A N9A C8A C13A 42.6(4) no
C8A N9A C10A C11A 11.3(5) no
C8A N9A C10A O25A -170.0(3) no
C16A N19A C18A C17A -19.9(5) no
C16A N19A C20A C21A -47.5(5) no
C20A N19A C16A C15A -7.8(6) no
C20A N19A C16A C7A 115.8(4) no
C18A N19A C16A C15A -131.8(4) no
C18A N19A C16A C7A -8.2(5) no
C18A N19A C20A C21A 74.6(5) no
C20A N19A C18A C17A -145.1(4) no
C10B N9B C5B C4B 19.1(6) no
C8B N9B C5B C4B 175.5(3) no
C10B N9B C5B C6B -159.0(4) no
C10B N9B C8B C7B 169.7(4) no
C8B N9B C10B O25B -174.5(4) no
C5B N9B C8B C13B -113.2(4) no
C5B N9B C8B C7B 11.1(4) no
C8B N9B C5B C6B -2.6(4) no
C5B N9B C10B O25B -20.2(7) no
C8B N9B C10B C11B 6.5(6) no
C10B N9B C8B C13B 45.4(5) no
C5B N9B C10B C11B 160.8(4) no
C20B N19B C16B C15B -7.9(5) no
C20B N19B C16B C7B 116.7(4) no
C18B N19B C16B C15B -132.2(4) no
C16B N19B C20B C21B -49.1(5) no
C18B N19B C20B C21B 73.4(5) no
C16B N19B C18B C17B -18.7(5) no
C18B N19B C16B C7B -7.6(5) no
C20B N19B C18B C17B -143.8(4) no
C2A C1A C6A C5A -0.5(5) no
C6A C1A C2A C3A 2.1(5) no
C6A C1A C2A O2A -179.4(3) no
C2A C1A C6A C7A -170.2(3) no
O2A C2A C3A O3A -0.3(5) no
C1A C2A C3A C4A -2.3(5) no
C1A C2A C3A O3A 178.3(3) no
O2A C2A C3A C4A 179.0(3) no
O3A C3A C4A C5A -179.8(3) no
C2A C3A C4A C5A 0.9(5) no
C3A C4A C5A N9A 179.8(3) no
C3A C4A C5A C6A 0.7(5) no
C4A C5A C6A C1A -0.9(6) no
N9A C5A C6A C1A 179.9(3) no
C4A C5A C6A C7A 170.4(3) no
N9A C5A C6A C7A -8.8(4) no
C5A C6A C7A C16A 141.0(4) no
C5A C6A C7A C8A 15.2(4) no
C5A C6A C7A C17A -104.1(4) no
C1A C6A C7A C17A 66.4(5) no
C1A C6A C7A C8A -174.3(3) no
C1A C6A C7A C16A -48.5(6) no
C6A C7A C8A C13A 101.9(4) no
C17A C7A C8A C13A -138.8(3) no
C8A C7A C16A C15A 35.0(5) no
C16A C7A C17A C18A -44.4(4) no
C17A C7A C16A N19A 32.6(4) no
C17A C7A C8A N9A 103.9(3) no
C6A C7A C16A C15A -84.6(5) no
C6A C7A C8A N9A -15.4(3) no
C16A C7A C8A N9A -143.3(3) no
C6A C7A C16A N19A 153.5(4) no
C8A C7A C17A C18A 77.0(4) no
C6A C7A C17A C18A -169.5(4) no
C17A C7A C16A C15A 154.5(3) no
C16A C7A C8A C13A -26.0(5) no
C8A C7A C16A N19A -86.9(4) no
N9A C8A C13A C12A -70.2(4) no
N9A C8A C13A C14A 156.4(3) no
C7A C8A C13A C14A 39.2(5) no
C7A C8A C13A C12A 172.6(3) no
O25A C10A C11A C12A 142.0(4) no
N9A C10A C11A C12A -39.4(5) no
C10A C11A C12A C13A 9.1(6) no
C10A C11A C12A O24A 132.8(4) no
C11A C12A C13A C8A 43.9(5) no
O24A C12A C13A C8A -74.6(4) no
C11A C12A C13A C14A 173.6(4) no
O24A C12A C13A C14A 55.1(5) no
C12A C13A C14A C21A -65.7(5) no
C8A C13A C14A C21A 61.9(5) no
C12A C13A C14A C15A 173.0(4) no
C8A C13A C14A C15A -59.4(5) no
C15A C14A C21A C20A 0.8(6) no
C13A C14A C21A C22A 56.5(6) no
C15A C14A C21A C22A 176.5(5) no
C13A C14A C15A C16A 69.1(5) no
C21A C14A C15A C16A -55.7(5) no
C13A C14A C21A C20A -119.1(5) no
C14A C15A C16A C7A -57.6(5) no
C14A C15A C16A N19A 60.7(5) no
C7A C17A C18A N19A 40.7(4) no
N19A C20A C21A C14A 51.8(5) no
N19A C20A C21A C22A -123.9(5) no
C20A C21A C22A C23A 175.0(5) no
C14A C21A C22A C23A -0.4(8) no
C21A C22A C23A O24A -65.8(7) no
C2B C1B C6B C7B -174.3(3) no
C6B C1B C2B C3B 2.2(5) no
C6B C1B C2B O2B -179.4(3) no
C2B C1B C6B C5B -1.7(5) no
C1B C2B C3B C4B -1.6(5) no
C1B C2B C3B O3B 179.4(3) no
O2B C2B C3B C4B 179.9(3) no
O2B C2B C3B O3B 0.8(5) no
C2B C3B C4B C5B 0.4(5) no
O3B C3B C4B C5B 179.4(3) no
C3B C4B C5B C6B 0.1(5) no
C3B C4B C5B N9B -177.8(3) no
N9B C5B C6B C1B 178.8(3) no
C4B C5B C6B C1B 0.6(5) no
C4B C5B C6B C7B 174.3(3) no
N9B C5B C6B C7B -7.5(4) no
C5B C6B C7B C8B 13.8(4) no
C5B C6B C7B C17B -105.1(4) no
C1B C6B C7B C16B -47.6(5) no
C1B C6B C7B C17B 68.1(5) no
C1B C6B C7B C8B -173.0(3) no
C5B C6B C7B C16B 139.2(4) no
C8B C7B C16B C15B 33.7(5) no
C6B C7B C8B C13B 101.9(4) no
C6B C7B C8B N9B -14.4(3) no
C17B C7B C16B N19B 30.5(5) no
C6B C7B C16B C15B -85.4(5) no
C6B C7B C16B N19B 151.9(4) no
C8B C7B C17B C18B 80.3(4) no
C16B C7B C17B C18B -41.8(4) no
C17B C7B C16B C15B 153.2(4) no
C17B C7B C8B C13B -138.5(4) no
C16B C7B C8B C13B -24.2(5) no
C6B C7B C17B C18B -165.8(4) no
C17B C7B C8B N9B 105.2(4) no
C8B C7B C16B N19B -89.0(4) no
C16B C7B C8B N9B -140.6(3) no
C7B C8B C13B C14B 38.6(5) no
N9B C8B C13B C12B -73.2(4) no
N9B C8B C13B C14B 154.7(4) no
C7B C8B C13B C12B 170.7(3) no
O25B C10B C11B C12B 148.2(5) no
N9B C10B C11B C12B -32.8(6) no
C10B C11B C12B C13B 2.8(6) no
C10B C11B C12B O24B 125.4(4) no
O24B C12B C13B C14B 59.3(5) no
O24B C12B C13B C8B -69.4(4) no
C11B C12B C13B C14B 176.8(4) no
C11B C12B C13B C8B 48.1(4) no
C8B C13B C14B C15B -60.3(4) no
C12B C13B C14B C21B -65.1(5) no
C12B C13B C14B C15B 174.0(3) no
C8B C13B C14B C21B 60.7(5) no
C13B C14B C15B C16B 69.8(4) no
C15B C14B C21B C20B -1.8(5) no
C13B C14B C21B C22B 54.7(7) no
C13B C14B C21B C20B -120.9(5) no
C21B C14B C15B C16B -54.5(5) no
C15B C14B C21B C22B 173.8(5) no
C14B C15B C16B N19B 61.4(4) no
C14B C15B C16B C7B -57.8(5) no
C7B C17B C18B N19B 37.8(4) no
N19B C20B C21B C22B -120.8(5) no
N19B C20B C21B C14B 54.7(5) no
C14B C21B C22B C23B -2.3(8) no
C20B C21B C22B C23B 172.8(5) no
C21B C22B C23B O24B -61.6(6) no
